data_2210929
loop_
_publ_author_name
'Yang, De-Jun'
'Qu, Shao-Hua'

_publ_section_title
;
 Bis(2-aminopyridinium) 5-sulfonatosalicylate
;
_journal_coeditor_code CI2184
_journal_issue 11
_journal_name_full 'Acta Crystallographica Section E'
_journal_page_first o5127
_journal_page_last o5129
_journal_paper_doi 10.1107/S1600536806042814
_journal_volume 62
_journal_year 2006
_chemical_formula_iupac '2C5 H7 N2 +, C7 H4 O6 S 2-'
_chemical_formula_moiety '2C5 H7 N2 +, C7 H4 O6 S 2-'
_chemical_formula_sum 'C17 H18 N4 O6 S'
_chemical_formula_weight 406.41
_chemical_name_systematic
;
Bis(2-aminopyridinium) 5-sulfonatosalicylate
;
_space_group_IT_number 15
_symmetry_cell_setting monoclinic
_symmetry_space_group_name_Hall '-C 2yc'
_symmetry_space_group_name_H-M 'C 1 2/c 1'
_atom_sites_solution_hydrogens geom
_atom_sites_solution_primary direct
_atom_sites_solution_secondary difmap
_audit_creation_method SHELXL-97
_cell_angle_alpha 90.00
_cell_angle_beta 104.033(3)
_cell_angle_gamma 90.00
_cell_formula_units_Z 8
_cell_length_a 26.940(4)
_cell_length_b 7.4569(11)
_cell_length_c 19.437(3)
_cell_measurement_reflns_used 3301
_cell_measurement_temperature 298(2)
_cell_measurement_theta_max 23.18
_cell_measurement_theta_min 2.34
_cell_volume 3788.1(10)
_computing_cell_refinement 'SAINT-Plus (Bruker, 2001)'
_computing_data_collection 'SMART (Bruker, 2001)'
_computing_data_reduction SAINT-Plus
_computing_molecular_graphics 'PLATON (Spek, 2003)'
_computing_publication_material PLATON
_computing_structure_refinement 'SHELXL97 (Sheldrick, 1997)'
_computing_structure_solution 'SHELXS97 (Sheldrick, 1997)'
_diffrn_ambient_temperature 298(2)
_diffrn_measured_fraction_theta_full 0.985
_diffrn_measured_fraction_theta_max 0.985
_diffrn_measurement_device_type 'Bruker SMART APEX CCD area-detector'
_diffrn_measurement_method '0.3\% wide \w exposures'
_diffrn_radiation_monochromator graphite
_diffrn_radiation_source 'fine focus sealed Siemens Mo tube'
_diffrn_radiation_type 'Mo k\a'
_diffrn_radiation_wavelength 0.71073
_diffrn_reflns_av_R_equivalents 0.0317
_diffrn_reflns_av_sigmaI/netI 0.0372
_diffrn_reflns_limit_h_max 23
_diffrn_reflns_limit_h_min -35
_diffrn_reflns_limit_k_max 9
_diffrn_reflns_limit_k_min -9
_diffrn_reflns_limit_l_max 24
_diffrn_reflns_limit_l_min -24
_diffrn_reflns_number 12723
_diffrn_reflns_theta_full 27.75
_diffrn_reflns_theta_max 27.75
_diffrn_reflns_theta_min 2.16
_diffrn_standards_number 0
_exptl_absorpt_coefficient_mu 0.214
_exptl_absorpt_correction_T_max 0.9873
_exptl_absorpt_correction_T_min 0.9585
_exptl_absorpt_correction_type multi-scan
_exptl_absorpt_process_details '(SADABS; Sheldrick, 2001)'
_exptl_crystal_colour colourless
_exptl_crystal_density_diffrn 1.425
_exptl_crystal_density_method 'not measured'
_exptl_crystal_description Block
_exptl_crystal_F_000 1696
_exptl_crystal_size_max 0.16
_exptl_crystal_size_mid 0.08
_exptl_crystal_size_min 0.04
_refine_diff_density_max 0.376
_refine_diff_density_min -0.229
_refine_ls_extinction_method none
_refine_ls_goodness_of_fit_ref 1.029
_refine_ls_hydrogen_treatment mixed
_refine_ls_matrix_type full
_refine_ls_number_parameters 274
_refine_ls_number_reflns 4397
_refine_ls_number_restraints 0
_refine_ls_restrained_S_all 1.029
_refine_ls_R_factor_all 0.0764
_refine_ls_R_factor_gt 0.0513
_refine_ls_shift/su_max 0.001
_refine_ls_shift/su_mean 0.000
_refine_ls_structure_factor_coef Fsqd
_refine_ls_weighting_details 'calc w=1/[\s^2^(Fo^2^)+(0.0733P)^2^+0.5704P] where P=(Fo^2^+2Fc^2^)/3'
_refine_ls_weighting_scheme calc
_refine_ls_wR_factor_gt 0.1296
_refine_ls_wR_factor_ref 0.1442
_reflns_number_gt 3081
_reflns_number_total 4397
_reflns_threshold_expression I>2\s(I)
_cod_data_source_file ci2184.cif
_cod_data_source_block I
_cod_original_sg_symbol_H-M 'C 2/c'
_cod_database_code 2210929
_cod_database_fobs_code 2210929

loop_
_symmetry_equiv_pos_as_xyz
'x, y, z'
'-x, y, -z+1/2'
'x+1/2, y+1/2, z'
'-x+1/2, y+1/2, -z+1/2'
'-x, -y, -z'
'x, -y, z-1/2'
'-x+1/2, -y+1/2, -z'
'x+1/2, -y+1/2, z-1/2'

loop_
_atom_site_type_symbol
_atom_site_label
_atom_site_fract_x
_atom_site_fract_y
_atom_site_fract_z
_atom_site_U_iso_or_equiv
_atom_site_adp_type
_atom_site_calc_flag
_atom_site_refinement_flags
_atom_site_occupancy
C C1 0.13016(7) 0.7995(3) 0.77874(10) 0.0417(4) Uani d . 1
C C2 0.11061(8) 0.9396(3) 0.81168(11) 0.0488(5) Uani d . 1
C C3 0.09756(9) 1.1014(3) 0.77573(12) 0.0595(6) Uani d . 1
H H3 0.0859 1.1969 0.7983 0.071 Uiso calc R 1
C C4 0.10189(9) 1.1197(3) 0.70714(11) 0.0541(6) Uani d . 1
H H4 0.0936 1.2283 0.6836 0.065 Uiso calc R 1
C C5 0.11852(8) 0.9774(2) 0.67273(10) 0.0405(4) Uani d . 1
C C6 0.13328(7) 0.8203(3) 0.70867(10) 0.0412(4) Uani d . 1
H H6 0.1455 0.7264 0.6859 0.049 Uiso calc R 1
C C7 0.14910(9) 0.6307(3) 0.81779(12) 0.0568(6) Uani d . 1
O O1 0.14220(7) 0.6134(2) 0.87954(8) 0.0741(5) Uani d . 1
O O2 0.17095(9) 0.5177(2) 0.78770(10) 0.0808(6) Uani d . 1
O O3 0.10534(7) 0.9262(3) 0.87863(8) 0.0672(5) Uani d . 1
H H3A 0.1135(11) 0.809(5) 0.8925(16) 0.101 Uiso d . 1
O O4 0.14250(7) 0.8372(2) 0.56424(8) 0.0633(4) Uani d . 1
O O5 0.06674(6) 1.0215(2) 0.54390(8) 0.0643(5) Uani d . 1
O O6 0.14953(6) 1.1580(2) 0.57712(8) 0.0618(4) Uani d . 1
S S1 0.11970(2) 1.00045(6) 0.58281(3) 0.04522(18) Uani d . 1
N N1 0.21865(7) 0.2253(3) 0.85232(10) 0.0535(5) Uani d . 1
H H1 0.2036(10) 0.323(4) 0.8322(14) 0.080 Uiso d . 1
N N2 0.17796(9) 0.2770(3) 0.94130(12) 0.0669(6) Uani d . 1
H H2A 0.1658(10) 0.381(4) 0.9226(15) 0.080 Uiso d . 1
H H2B 0.1674(10) 0.239(3) 0.9775(15) 0.080 Uiso d . 1
C C8 0.20667(8) 0.1722(3) 0.91205(11) 0.0516(5) Uani d . 1
C C9 0.22587(10) 0.0058(3) 0.94086(14) 0.0658(7) Uani d . 1
H H9 0.2180 -0.0365 0.9820 0.079 Uiso calc R 1
C C10 0.25588(10) -0.0925(4) 0.90847(15) 0.0698(7) Uani d . 1
H H10 0.2684 -0.2026 0.9275 0.084 Uiso calc R 1
C C11 0.26816(10) -0.0312(3) 0.84731(14) 0.0661(7) Uani d . 1
H H11 0.2894 -0.0976 0.8257 0.079 Uiso calc R 1
C C12 0.24869(9) 0.1262(3) 0.82015(13) 0.0611(6) Uani d . 1
H H12 0.2559 0.1681 0.7786 0.073 Uiso calc R 1
N N3 0.03936(7) 0.3155(3) 0.45258(10) 0.0513(5) Uani d . 1
H H3B 0.0476(9) 0.225(3) 0.4790(12) 0.062 Uiso d . 1
N N4 0.09612(10) 0.4865(3) 0.53315(12) 0.0659(6) Uani d . 1
H H4A 0.1107(10) 0.587(4) 0.5451(15) 0.079 Uiso d . 1
H H4B 0.1137(10) 0.391(4) 0.5543(14) 0.079 Uiso d . 1
C C13 0.06071(9) 0.4756(3) 0.47295(12) 0.0504(5) Uani d . 1
C C14 0.04340(9) 0.6244(3) 0.42951(14) 0.0634(7) Uani d . 1
H H14 0.0559 0.7385 0.4432 0.076 Uiso calc R 1
C C15 0.00870(10) 0.5997(4) 0.36814(18) 0.0845(9) Uani d . 1
H H15 -0.0020 0.6974 0.3385 0.101 Uiso calc R 1
C C16 -0.01159(11) 0.4317(5) 0.34771(16) 0.0879(9) Uani d . 1
H H16 -0.0357 0.4164 0.3049 0.105 Uiso calc R 1
C C17 0.00417(9) 0.2909(4) 0.39096(14) 0.0700(7) Uani d . 1
H H17 -0.0092 0.1773 0.3783 0.084 Uiso calc R 1

loop_
_atom_site_aniso_label
_atom_site_aniso_U_11
_atom_site_aniso_U_22
_atom_site_aniso_U_33
_atom_site_aniso_U_12
_atom_site_aniso_U_13
_atom_site_aniso_U_23
C1 0.0438(11) 0.0397(10) 0.0432(10) -0.0016(8) 0.0138(8) 0.0018(8)
C2 0.0475(12) 0.0557(12) 0.0463(12) 0.0007(10) 0.0176(10) -0.0040(10)
C3 0.0705(16) 0.0527(13) 0.0581(14) 0.0204(11) 0.0215(11) -0.0048(10)
C4 0.0638(14) 0.0431(12) 0.0534(13) 0.0146(10) 0.0103(11) 0.0027(9)
C5 0.0420(11) 0.0359(10) 0.0425(10) -0.0012(8) 0.0082(8) -0.0008(8)
C6 0.0476(12) 0.0336(10) 0.0438(10) -0.0017(8) 0.0140(9) -0.0017(8)
C7 0.0740(16) 0.0441(12) 0.0571(13) 0.0013(11) 0.0254(12) 0.0097(10)
O1 0.1105(14) 0.0641(11) 0.0584(10) 0.0101(10) 0.0412(10) 0.0202(8)
O2 0.1361(18) 0.0495(10) 0.0690(11) 0.0326(10) 0.0484(11) 0.0189(8)
O3 0.0867(13) 0.0722(11) 0.0533(10) 0.0072(10) 0.0374(9) 0.0008(8)
O4 0.1010(13) 0.0454(9) 0.0507(9) 0.0022(8) 0.0325(8) -0.0013(7)
O5 0.0637(11) 0.0700(11) 0.0516(9) -0.0144(8) -0.0007(8) 0.0160(7)
O6 0.0674(10) 0.0489(9) 0.0717(10) -0.0155(7) 0.0218(8) 0.0077(7)
S1 0.0577(4) 0.0355(3) 0.0430(3) -0.0074(2) 0.0133(2) 0.0027(2)
N1 0.0594(12) 0.0498(11) 0.0552(11) 0.0062(9) 0.0218(9) 0.0111(8)
N2 0.0872(16) 0.0605(13) 0.0627(13) 0.0169(11) 0.0372(11) 0.0163(10)
C8 0.0515(13) 0.0514(12) 0.0517(12) 0.0042(10) 0.0120(10) 0.0103(10)
C9 0.0650(16) 0.0690(17) 0.0662(16) 0.0136(13) 0.0214(13) 0.0254(12)
C10 0.0616(16) 0.0648(16) 0.0813(18) 0.0184(13) 0.0138(13) 0.0225(13)
C11 0.0591(15) 0.0648(16) 0.0762(17) 0.0148(12) 0.0196(13) 0.0030(12)
C12 0.0624(15) 0.0649(15) 0.0606(14) 0.0048(12) 0.0240(12) 0.0065(11)
N3 0.0556(12) 0.0446(10) 0.0581(11) -0.0024(8) 0.0224(9) 0.0078(8)
N4 0.0907(18) 0.0424(11) 0.0611(13) -0.0035(10) 0.0115(12) 0.0010(9)
C13 0.0551(13) 0.0441(12) 0.0588(13) 0.0025(9) 0.0272(11) 0.0060(9)
C14 0.0564(15) 0.0475(13) 0.0880(18) 0.0053(11) 0.0210(13) 0.0181(12)
C15 0.0529(16) 0.087(2) 0.110(2) 0.0048(15) 0.0118(16) 0.0454(18)
C16 0.0575(17) 0.117(3) 0.0781(19) -0.0132(17) -0.0046(14) 0.0252(18)
C17 0.0529(15) 0.0823(18) 0.0748(17) -0.0173(13) 0.0153(13) 0.0004(14)

loop_
_atom_type_symbol
_atom_type_description
_atom_type_scat_dispersion_real
_atom_type_scat_dispersion_imag
_atom_type_scat_source
C C 0.0033 0.0016 'International Tables Vol C Tables 4.2.6.8 and 6.1.1.4'
H H 0.0000 0.0000 'International Tables Vol C Tables 4.2.6.8 and 6.1.1.4'
N N 0.0061 0.0033 'International Tables Vol C Tables 4.2.6.8 and 6.1.1.4'
O O 0.0106 0.0060 'International Tables Vol C Tables 4.2.6.8 and 6.1.1.4'
S S 0.1246 0.1234 'International Tables Vol C Tables 4.2.6.8 and 6.1.1.4'

loop_
_geom_angle_atom_site_label_1
_geom_angle_atom_site_label_2
_geom_angle_atom_site_label_3
_geom_angle
_geom_angle_publ_flag
C6 C1 C2 119.00(18) no
C6 C1 C7 119.74(18) no
C2 C1 C7 121.24(18) no
O3 C2 C1 121.9(2) no
O3 C2 C3 118.4(2) no
C1 C2 C3 119.69(19) no
C4 C3 C2 120.12(19) no
C4 C3 H3 119.9 no
C2 C3 H3 119.9 no
C3 C4 C5 120.4(2) no
C3 C4 H4 119.8 no
C5 C4 H4 119.8 no
C6 C5 C4 119.73(19) no
C6 C5 S1 120.99(15) no
C4 C5 S1 119.27(15) no
C5 C6 C1 120.91(18) no
C5 C6 H6 119.5 no
C1 C6 H6 119.5 no
O2 C7 O1 124.7(2) no
O2 C7 C1 118.12(19) no
O1 C7 C1 117.2(2) no
C2 O3 H3A 106.2(19) no
O6 S1 O4 112.81(11) no
O6 S1 O5 111.54(9) no
O4 S1 O5 112.57(10) no
O6 S1 C5 107.43(9) no
O4 S1 C5 106.00(9) no
O5 S1 C5 105.95(10) no
C8 N1 C12 122.4(2) no
C8 N1 H1 116.7(18) no
C12 N1 H1 120.6(18) no
C8 N2 H2A 122.6(18) no
C8 N2 H2B 119.7(18) no
H2A N2 H2B 117(3) no
N2 C8 N1 119.2(2) no
N2 C8 C9 123.2(2) no
N1 C8 C9 117.6(2) no
C10 C9 C8 119.7(2) no
C10 C9 H9 120.1 no
C8 C9 H9 120.1 no
C9 C10 C11 120.9(2) no
C9 C10 H10 119.5 no
C11 C10 H10 119.5 no
C12 C11 C10 118.3(2) no
C12 C11 H11 120.8 no
C10 C11 H11 120.8 no
C11 C12 N1 121.1(2) no
C11 C12 H12 119.5 no
N1 C12 H12 119.5 no
C13 N3 C17 122.8(2) no
C13 N3 H3B 120.1(16) no
C17 N3 H3B 117.1(16) no
C13 N4 H4A 118.9(19) no
C13 N4 H4B 123.0(18) no
H4A N4 H4B 114(3) no
N4 C13 N3 118.8(2) no
N4 C13 C14 123.2(2) no
N3 C13 C14 118.0(2) no
C15 C14 C13 119.1(2) no
C15 C14 H14 120.5 no
C13 C14 H14 120.5 no
C14 C15 C16 121.4(3) no
C14 C15 H15 119.3 no
C16 C15 H15 119.3 no
C17 C16 C15 118.9(3) no
C17 C16 H16 120.6 no
C15 C16 H16 120.6 no
N3 C17 C16 119.7(3) no
N3 C17 H17 120.1 no
C16 C17 H17 120.1 no

loop_
_geom_bond_atom_site_label_1
_geom_bond_atom_site_label_2
_geom_bond_distance
_geom_bond_publ_flag
C1 C6 1.393(3) no
C1 C2 1.393(3) no
C1 C7 1.494(3) no
C2 O3 1.347(2) no
C2 C3 1.396(3) no
C3 C4 1.373(3) no
C3 H3 0.93 no
C4 C5 1.386(3) no
C4 H4 0.93 no
C5 C6 1.372(3) no
C5 S1 1.764(2) no
C6 H6 0.93 no
C7 O2 1.251(3) no
C7 O1 1.265(3) no
O3 H3A 0.93(3) no
O4 S1 1.4480(16) no
O5 S1 1.4523(17) no
O6 S1 1.4430(15) no
N1 C8 1.338(3) no
N1 C12 1.355(3) no
N1 H1 0.88(3) no
N2 C8 1.321(3) no
N2 H2A 0.88(3) no
N2 H2B 0.87(3) no
C8 C9 1.407(3) no
C9 C10 1.355(4) no
C9 H9 0.93 no
C10 C11 1.386(4) no
C10 H10 0.93 no
C11 C12 1.341(3) no
C11 H11 0.93 no
C12 H12 0.93 no
N3 C13 1.343(3) no
N3 C17 1.348(3) no
N3 H3B 0.85(2) no
N4 C13 1.321(3) no
N4 H4A 0.85(3) no
N4 H4B 0.90(3) no
C13 C14 1.404(3) no
C14 C15 1.338(4) no
C14 H14 0.93 no
C15 C16 1.386(4) no
C15 H15 0.93 no
C16 C17 1.348(4) no
C16 H16 0.93 no
C17 H17 0.93 no

loop_
_geom_hbond_atom_site_label_D
_geom_hbond_atom_site_label_H
_geom_hbond_atom_site_label_A
_geom_hbond_site_symmetry_A
_geom_hbond_distance_DH
_geom_hbond_distance_HA
_geom_hbond_distance_DA
_geom_hbond_angle_DHA
_geom_hbond_publ_flag
N2 H2B O4 6_566 0.87(3) 2.04(3) 2.908(3) 177(2) yes
N3 H3B O5 1_545 0.85(2) 1.96(2) 2.804(2) 177(2) yes
N4 H4B O6 1_545 0.90(3) 1.99(3) 2.864(3) 166(3) yes
C10 H10 O6 4_536 0.93 2.46 3.112(3) 126.9 yes
N1 H1 O2 . 0.88(3) 1.81(3) 2.684(2) 177(3) yes
N2 H2A O1 . 0.88(3) 1.96(3) 2.847(3) 177(3) yes
N4 H4A O4 . 0.85(3) 2.05(3) 2.898(3) 174(3) yes
O3 H3A O1 . 0.93(3) 1.70(3) 2.533(3) 148(3) yes

loop_
_geom_torsion_atom_site_label_1
_geom_torsion_atom_site_label_2
_geom_torsion_atom_site_label_3
_geom_torsion_atom_site_label_4
_geom_torsion
_geom_torsion_publ_flag
C6 C1 C2 O3 178.23(19) no
C7 C1 C2 O3 -3.6(3) no
C6 C1 C2 C3 -4.0(3) no
C7 C1 C2 C3 174.2(2) no
O3 C2 C3 C4 -179.3(2) no
C1 C2 C3 C4 2.8(3) no
C2 C3 C4 C5 0.9(4) no
C3 C4 C5 C6 -3.4(3) no
C3 C4 C5 S1 175.90(18) no
C4 C5 C6 C1 2.2(3) no
S1 C5 C6 C1 -177.11(15) no
C2 C1 C6 C5 1.5(3) no
C7 C1 C6 C5 -176.75(19) no
C6 C1 C7 O2 5.4(3) no
C2 C1 C7 O2 -172.8(2) no
C6 C1 C7 O1 -175.3(2) no
C2 C1 C7 O1 6.5(3) no
C6 C5 S1 O6 -126.09(17) no
C4 C5 S1 O6 54.59(19) no
C6 C5 S1 O4 -5.25(19) no
C4 C5 S1 O4 175.44(17) no
C6 C5 S1 O5 114.57(17) no
C4 C5 S1 O5 -64.75(19) no
C12 N1 C8 N2 178.8(2) no
C12 N1 C8 C9 -0.9(3) no
N2 C8 C9 C10 -178.8(3) no
N1 C8 C9 C10 0.9(4) no
C8 C9 C10 C11 0.2(4) no
C9 C10 C11 C12 -1.4(4) no
C10 C11 C12 N1 1.4(4) no
C8 N1 C12 C11 -0.3(4) no
C17 N3 C13 N4 -177.8(2) no
C17 N3 C13 C14 3.4(3) no
N4 C13 C14 C15 177.6(3) no
N3 C13 C14 C15 -3.6(4) no
C13 C14 C15 C16 2.0(4) no
C14 C15 C16 C17 0.0(5) no
C13 N3 C17 C16 -1.3(4) no
C15 C16 C17 N3 -0.5(4) no

loop_
_cod_related_entry_id
_cod_related_entry_database
_cod_related_entry_code
1 ChemSpider 21126265
